data_7708807
loop_
_publ_author_name
'Aleksanyan, Diana V.'
'Churusova, Svetlana G.'
'Brunova, Valentina V.'
'Peregudov, Alexander S.'
'Shakhov, Aleksander M.'
'Rybalkina, Ekaterina Yu.'
'Klemenkova, Zinaida S.'
'Kononova, Elena G.'
'Denisov, Gleb L.'
'Kozlov, Vladimir A.'

_publ_section_title
;
 Mechanochemistry for the synthesis of non-classical N-metalated
 palladium(ii) pincer complexes
;
_journal_name_full 'Dalton Transactions'
_journal_paper_doi 10.1039/D1DT03259C
_journal_year 2021
_chemical_formula_moiety 'C24 H22 Cl N2 O2 P Pd S2'
_chemical_formula_sum 'C24 H22 Cl N2 O2 P Pd S2'
_chemical_formula_weight 607.37
_space_group_crystal_system triclinic
_space_group_IT_number 2
_space_group_name_Hall '-P 1'
_space_group_name_H-M_alt 'P -1'
_atom_sites_solution_hydrogens geom
_atom_sites_solution_primary dual
_audit_creation_date 2020-04-26
_audit_creation_method
;
Olex2 1.2
(compiled 2018.05.29 svn.r3508 for OlexSys, GUI svn.r5506)
;
_audit_update_record
;
2020-04-26 deposited with the CCDC.	2021-11-01 downloaded from the CCDC.
;
_cell_angle_alpha 109.013(2)
_cell_angle_beta 98.691(2)
_cell_angle_gamma 95.893(2)
_cell_formula_units_Z 2
_cell_length_a 9.1078(10)
_cell_length_b 9.9172(11)
_cell_length_c 14.3625(16)
_cell_measurement_reflns_used 6200
_cell_measurement_temperature 120(2)
_cell_measurement_theta_max 30.53
_cell_measurement_theta_min 2.20
_cell_volume 1196.3(2)
_computing_molecular_graphics 'Olex2 (Dolomanov et al., 2009)'
_computing_publication_material 'Olex2 (Dolomanov et al., 2009)'
_computing_structure_refinement 'XL (Sheldrick, 2008)'
_computing_structure_solution 'ShelXT (Sheldrick, 2015)'
_diffrn_ambient_temperature 120.15
_diffrn_measured_fraction_theta_full 1.000
_diffrn_measured_fraction_theta_max 1.000
_diffrn_measurement_device_type 'Bruker APEX-II CCD'
_diffrn_measurement_method '\f and \w scans'
_diffrn_radiation_monochromator graphite
_diffrn_radiation_type MoK\a
_diffrn_radiation_wavelength 0.71073
_diffrn_reflns_av_R_equivalents 0.0302
_diffrn_reflns_av_unetI/netI 0.0388
_diffrn_reflns_Laue_measured_fraction_full 1.000
_diffrn_reflns_Laue_measured_fraction_max 1.000
_diffrn_reflns_limit_h_max 11
_diffrn_reflns_limit_h_min -12
_diffrn_reflns_limit_k_max 13
_diffrn_reflns_limit_k_min -13
_diffrn_reflns_limit_l_max 18
_diffrn_reflns_limit_l_min -18
_diffrn_reflns_number 13879
_diffrn_reflns_point_group_measured_fraction_full 1.000
_diffrn_reflns_point_group_measured_fraction_max 1.000
_diffrn_reflns_theta_full 25.242
_diffrn_reflns_theta_max 27.999
_diffrn_reflns_theta_min 2.201
_diffrn_standards_number 0
_exptl_absorpt_coefficient_mu 1.155
_exptl_absorpt_correction_T_max 0.7461
_exptl_absorpt_correction_T_min 0.6009
_exptl_absorpt_correction_type multi-scan
_exptl_absorpt_process_details
;
SADABS-2008/1 (Bruker,2008) was used for absorption correction.
wR2(int) was 0.0701 before and 0.0411 after correction.
The Ratio of minimum to maximum transmission is 0.8054.
The \l/2 correction factor is 0.0015.
;
_exptl_crystal_colour yellow
_exptl_crystal_colour_primary yellow
_exptl_crystal_density_diffrn 1.686
_exptl_crystal_description plate
_exptl_crystal_F_000 612
_exptl_crystal_size_max 0.35
_exptl_crystal_size_mid 0.05
_exptl_crystal_size_min 0.02
_refine_diff_density_max 0.607
_refine_diff_density_min -0.403
_refine_diff_density_rms 0.087
_refine_ls_extinction_method none
_refine_ls_goodness_of_fit_ref 1.031
_refine_ls_hydrogen_treatment constr
_refine_ls_matrix_type full
_refine_ls_number_parameters 298
_refine_ls_number_reflns 5752
_refine_ls_number_restraints 0
_refine_ls_restrained_S_all 1.031
_refine_ls_R_factor_all 0.0343
_refine_ls_R_factor_gt 0.0284
_refine_ls_shift/su_max 0.001
_refine_ls_shift/su_mean 0.000
_refine_ls_structure_factor_coef Fsqd
_refine_ls_weighting_details 'w=1/[\s^2^(Fo^2^)+(0.0308P)^2^+0.6353P] where P=(Fo^2^+2Fc^2^)/3'
_refine_ls_weighting_scheme calc
_refine_ls_wR_factor_gt 0.0658
_refine_ls_wR_factor_ref 0.0687
_reflns_Friedel_coverage 0.000
_reflns_number_gt 5099
_reflns_number_total 5752
_reflns_threshold_expression 'I > 2\s(I)'
_cod_data_source_file d1dt03259c2.cif
_cod_data_source_block 14
_cod_database_code 7708807
_shelxl_version_number 2014/6
_shelx_space_group_comment
;
The symmetry employed for this shelxl refinement is uniquely defined
by the following loop, which should always be used as a source of
symmetry information in preference to the above space-group names.
They are only intended as comments.
;
_shelx_estimated_absorpt_t_max 0.977
_shelx_estimated_absorpt_t_min 0.688
_olex2_refinement_description
;
1. Fixed Uiso
 At 1.2 times of:
  All C(H) groups, All C(H,H) groups
2.a Secondary CH2 refined with riding coordinates:
 C21(H21A,H21B), C22(H22A,H22B), C23(H23A,H23B), C24(H24A,H24B)
2.b Aromatic/amide H refined with riding coordinates:
 C3(H3), C4(H4), C5(H5), C6(H6), C8(H8), C9(H9), C10(H10), C11(H11), C12(H12),
 C14(H14), C15(H15), C16(H16), C17(H17), C18(H18)
;
_olex2_submission_special_instructions 'No special instructions were received'

loop_
_space_group_symop_operation_xyz
'x, y, z'
'-x, -y, -z'

loop_
_atom_site_label
_atom_site_type_symbol
_atom_site_fract_x
_atom_site_fract_y
_atom_site_fract_z
_atom_site_U_iso_or_equiv
_atom_site_adp_type
_atom_site_occupancy
_atom_site_site_symmetry_order
_atom_site_calc_flag
_atom_site_refinement_flags_posn
_atom_site_refinement_flags_adp
_atom_site_refinement_flags_occupancy
_atom_site_disorder_assembly
_atom_site_disorder_group
Pd1 Pd 0.85328(2) -0.06708(2) 0.17499(2) 0.01295(6) Uani 1 1 d . . . . .
Cl1 Cl 0.91793(7) -0.29060(6) 0.09830(5) 0.02216(13) Uani 1 1 d . . . . .
S1 S 0.70533(7) -0.08764(6) 0.02544(4) 0.01903(13) Uani 1 1 d . . . . .
S2 S 1.05528(6) -0.02602(6) 0.30933(4) 0.01543(12) Uani 1 1 d . . . . .
P1 P 1.04781(6) 0.18415(6) 0.38131(4) 0.01174(12) Uani 1 1 d . . . . .
O1 O 0.6005(2) 0.25650(19) 0.18904(13) 0.0243(4) Uani 1 1 d . . . . .
O2 O 0.6364(2) 0.3129(2) -0.13478(14) 0.0283(4) Uani 1 1 d . . . . .
N1 N 0.7603(2) 0.1114(2) 0.23414(14) 0.0139(4) Uani 1 1 d . . . . .
N2 N 0.7134(2) 0.1695(2) 0.00326(15) 0.0187(4) Uani 1 1 d . . . . .
C1 C 0.7392(3) 0.1578(2) 0.33520(17) 0.0136(4) Uani 1 1 d . . . . .
C2 C 0.8661(2) 0.2000(2) 0.41367(17) 0.0133(4) Uani 1 1 d . . . . .
C3 C 0.8486(3) 0.2418(3) 0.51355(18) 0.0171(5) Uani 1 1 d . . . . .
H3 H 0.9347 0.2697 0.5661 0.021 Uiso 1 1 calc R . . . .
C4 C 0.7063(3) 0.2428(3) 0.53620(18) 0.0202(5) Uani 1 1 d . . . . .
H4 H 0.6944 0.2714 0.6041 0.024 Uiso 1 1 calc R . . . .
C5 C 0.5813(3) 0.2015(3) 0.45889(19) 0.0216(5) Uani 1 1 d . . . . .
H5 H 0.4835 0.2012 0.4743 0.026 Uiso 1 1 calc R . . . .
C6 C 0.5971(3) 0.1608(3) 0.35959(18) 0.0180(5) Uani 1 1 d . . . . .
H6 H 0.5102 0.1347 0.3077 0.022 Uiso 1 1 calc R . . . .
C7 C 1.1871(2) 0.2530(2) 0.49619(17) 0.0143(4) Uani 1 1 d . . . . .
C8 C 1.2650(3) 0.3945(2) 0.52916(18) 0.0179(5) Uani 1 1 d . . . . .
H8 H 1.2473 0.4540 0.4898 0.022 Uiso 1 1 calc R . . . .
C9 C 1.3676(3) 0.4475(3) 0.61893(19) 0.0225(5) Uani 1 1 d . . . . .
H9 H 1.4216 0.5431 0.6409 0.027 Uiso 1 1 calc R . . . .
C10 C 1.3919(3) 0.3609(3) 0.67738(19) 0.0222(5) Uani 1 1 d . . . . .
H10 H 1.4612 0.3981 0.7397 0.027 Uiso 1 1 calc R . . . .
C11 C 1.3151(3) 0.2204(3) 0.64450(19) 0.0225(5) Uani 1 1 d . . . . .
H11 H 1.3326 0.1615 0.6843 0.027 Uiso 1 1 calc R . . . .
C12 C 1.2135(3) 0.1658(3) 0.55456(18) 0.0192(5) Uani 1 1 d . . . . .
H12 H 1.1616 0.0694 0.5322 0.023 Uiso 1 1 calc R . . . .
C13 C 1.0818(2) 0.2995(2) 0.30995(16) 0.0129(4) Uani 1 1 d . . . . .
C14 C 1.2009(3) 0.2841(3) 0.25857(19) 0.0205(5) Uani 1 1 d . . . . .
H14 H 1.2621 0.2127 0.2609 0.025 Uiso 1 1 calc R . . . .
C15 C 1.2301(3) 0.3729(3) 0.2041(2) 0.0261(6) Uani 1 1 d . . . . .
H15 H 1.3123 0.3637 0.1702 0.031 Uiso 1 1 calc R . . . .
C16 C 1.1389(3) 0.4754(3) 0.19931(19) 0.0254(6) Uani 1 1 d . . . . .
H16 H 1.1574 0.5346 0.1606 0.030 Uiso 1 1 calc R . . . .
C17 C 1.0214(3) 0.4915(3) 0.25059(19) 0.0217(5) Uani 1 1 d . . . . .
H17 H 0.9598 0.5622 0.2474 0.026 Uiso 1 1 calc R . . . .
C18 C 0.9931(3) 0.4051(2) 0.30665(17) 0.0168(5) Uani 1 1 d . . . . .
H18 H 0.9134 0.4177 0.3428 0.020 Uiso 1 1 calc R . . . .
C19 C 0.6842(3) 0.1652(2) 0.17016(17) 0.0163(5) Uani 1 1 d . . . . .
C20 C 0.7048(3) 0.0952(2) 0.06261(17) 0.0154(5) Uani 1 1 d . . . . .
C21 C 0.7370(3) 0.3293(3) 0.0351(2) 0.0237(5) Uani 1 1 d . . . . .
H21A H 0.8407 0.3656 0.0317 0.028 Uiso 1 1 calc R . . . .
H21B H 0.7238 0.3711 0.1055 0.028 Uiso 1 1 calc R . . . .
C22 C 0.6258(3) 0.3750(3) -0.0322(2) 0.0288(6) Uani 1 1 d . . . . .
H22A H 0.5227 0.3454 -0.0242 0.035 Uiso 1 1 calc R . . . .
H22B H 0.6443 0.4817 -0.0120 0.035 Uiso 1 1 calc R . . . .
C23 C 0.6100(3) 0.1603(3) -0.1661(2) 0.0261(6) Uani 1 1 d . . . . .
H23A H 0.6190 0.1199 -0.2374 0.031 Uiso 1 1 calc R . . . .
H23B H 0.5058 0.1276 -0.1615 0.031 Uiso 1 1 calc R . . . .
C24 C 0.7185(3) 0.1020(3) -0.10407(18) 0.0222(5) Uani 1 1 d . . . . .
H24A H 0.6905 -0.0043 -0.1252 0.027 Uiso 1 1 calc R . . . .
H24B H 0.8219 0.1236 -0.1148 0.027 Uiso 1 1 calc R . . . .

loop_
_atom_site_aniso_label
_atom_site_aniso_U_11
_atom_site_aniso_U_22
_atom_site_aniso_U_33
_atom_site_aniso_U_23
_atom_site_aniso_U_13
_atom_site_aniso_U_12
Pd1 0.01430(9) 0.01099(9) 0.01245(9) 0.00288(7) 0.00183(6) 0.00225(6)
Cl1 0.0288(3) 0.0124(3) 0.0227(3) 0.0029(2) 0.0030(2) 0.0059(2)
S1 0.0245(3) 0.0156(3) 0.0134(3) 0.0021(2) -0.0004(2) 0.0037(2)
S2 0.0160(3) 0.0140(3) 0.0155(3) 0.0040(2) 0.0016(2) 0.0051(2)
P1 0.0111(3) 0.0133(3) 0.0110(3) 0.0044(2) 0.0017(2) 0.0028(2)
O1 0.0303(10) 0.0274(10) 0.0169(9) 0.0065(8) 0.0032(7) 0.0176(8)
O2 0.0310(10) 0.0268(10) 0.0290(10) 0.0165(9) -0.0002(8) -0.0008(8)
N1 0.0131(9) 0.0143(9) 0.0124(9) 0.0028(8) 0.0007(7) 0.0024(7)
N2 0.0210(10) 0.0190(10) 0.0141(10) 0.0042(8) 0.0012(8) 0.0028(8)
C1 0.0154(11) 0.0107(10) 0.0136(11) 0.0024(9) 0.0039(9) 0.0021(8)
C2 0.0123(10) 0.0130(10) 0.0152(11) 0.0048(9) 0.0033(8) 0.0036(8)
C3 0.0162(11) 0.0185(11) 0.0163(12) 0.0059(9) 0.0024(9) 0.0027(9)
C4 0.0207(12) 0.0260(13) 0.0149(12) 0.0053(10) 0.0083(9) 0.0064(10)
C5 0.0158(12) 0.0258(13) 0.0238(13) 0.0063(11) 0.0093(10) 0.0058(10)
C6 0.0137(11) 0.0189(12) 0.0195(12) 0.0047(10) 0.0017(9) 0.0031(9)
C7 0.0124(10) 0.0177(11) 0.0124(11) 0.0044(9) 0.0026(8) 0.0035(9)
C8 0.0204(12) 0.0154(11) 0.0169(12) 0.0040(9) 0.0009(9) 0.0073(9)
C9 0.0224(13) 0.0155(11) 0.0220(13) -0.0010(10) -0.0017(10) 0.0027(10)
C10 0.0198(12) 0.0288(13) 0.0133(12) 0.0026(10) -0.0006(9) 0.0043(10)
C11 0.0200(12) 0.0334(14) 0.0181(12) 0.0158(11) 0.0003(10) 0.0036(11)
C12 0.0194(12) 0.0185(12) 0.0203(12) 0.0094(10) 0.0023(10) -0.0001(9)
C13 0.0139(11) 0.0146(10) 0.0092(10) 0.0040(9) 0.0002(8) 0.0010(8)
C14 0.0203(12) 0.0181(12) 0.0223(13) 0.0048(10) 0.0073(10) 0.0033(10)
C15 0.0304(14) 0.0248(13) 0.0217(13) 0.0054(11) 0.0123(11) -0.0032(11)
C16 0.0343(15) 0.0228(13) 0.0184(13) 0.0100(11) 0.0032(11) -0.0058(11)
C17 0.0268(13) 0.0157(11) 0.0200(13) 0.0067(10) -0.0022(10) 0.0005(10)
C18 0.0180(11) 0.0161(11) 0.0155(11) 0.0051(9) 0.0016(9) 0.0020(9)
C19 0.0153(11) 0.0156(11) 0.0134(11) 0.0007(9) -0.0001(9) 0.0010(9)
C20 0.0122(11) 0.0171(11) 0.0142(11) 0.0032(9) -0.0006(8) 0.0022(9)
C21 0.0294(14) 0.0169(12) 0.0223(13) 0.0058(10) 0.0018(11) 0.0015(10)
C22 0.0281(14) 0.0241(13) 0.0381(16) 0.0151(13) 0.0075(12) 0.0059(11)
C23 0.0272(14) 0.0282(14) 0.0209(13) 0.0103(11) 0.0006(11) -0.0032(11)
C24 0.0294(14) 0.0221(12) 0.0132(12) 0.0042(10) 0.0028(10) 0.0037(11)

loop_
_atom_type_symbol
_atom_type_description
_atom_type_scat_dispersion_real
_atom_type_scat_dispersion_imag
_atom_type_scat_source
C C 0.0033 0.0016 'International Tables Vol C Tables 4.2.6.8 and 6.1.1.4'
H H 0.0000 0.0000 'International Tables Vol C Tables 4.2.6.8 and 6.1.1.4'
Cl Cl 0.1484 0.1585 'International Tables Vol C Tables 4.2.6.8 and 6.1.1.4'
N N 0.0061 0.0033 'International Tables Vol C Tables 4.2.6.8 and 6.1.1.4'
O O 0.0106 0.0060 'International Tables Vol C Tables 4.2.6.8 and 6.1.1.4'
P P 0.1023 0.0942 'International Tables Vol C Tables 4.2.6.8 and 6.1.1.4'
Pd Pd -0.9988 1.0072 'International Tables Vol C Tables 4.2.6.8 and 6.1.1.4'
S S 0.1246 0.1234 'International Tables Vol C Tables 4.2.6.8 and 6.1.1.4'

loop_
_geom_angle_atom_site_label_1
_geom_angle_atom_site_label_2
_geom_angle_atom_site_label_3
_geom_angle
_geom_angle_site_symmetry_1
_geom_angle_site_symmetry_3
_geom_angle_publ_flag
Cl1 Pd1 S2 88.70(2) . . ?
S1 Pd1 Cl1 89.21(2) . . ?
S1 Pd1 S2 164.98(2) . . ?
N1 Pd1 Cl1 170.35(6) . . ?
N1 Pd1 S1 85.36(6) . . ?
N1 Pd1 S2 98.58(5) . . ?
C20 S1 Pd1 92.22(8) . . ?
P1 S2 Pd1 97.42(3) . . ?
C2 P1 S2 108.89(8) . . ?
C2 P1 C7 107.91(10) . . ?
C2 P1 C13 108.37(10) . . ?
C7 P1 S2 110.02(8) . . ?
C13 P1 S2 114.36(8) . . ?
C13 P1 C7 107.10(10) . . ?
C23 O2 C22 110.66(19) . . ?
C1 N1 Pd1 122.05(14) . . ?
C19 N1 Pd1 117.86(15) . . ?
C19 N1 C1 118.08(19) . . ?
C20 N2 C21 125.4(2) . . ?
C20 N2 C24 122.6(2) . . ?
C24 N2 C21 111.65(19) . . ?
C2 C1 N1 119.1(2) . . ?
C6 C1 N1 122.4(2) . . ?
C6 C1 C2 118.5(2) . . ?
C1 C2 P1 118.13(17) . . ?
C3 C2 P1 121.31(17) . . ?
C3 C2 C1 120.4(2) . . ?
C2 C3 H3 119.9 . . ?
C4 C3 C2 120.2(2) . . ?
C4 C3 H3 119.9 . . ?
C3 C4 H4 120.3 . . ?
C3 C4 C5 119.4(2) . . ?
C5 C4 H4 120.3 . . ?
C4 C5 H5 119.5 . . ?
C6 C5 C4 120.9(2) . . ?
C6 C5 H5 119.5 . . ?
C1 C6 H6 119.7 . . ?
C5 C6 C1 120.5(2) . . ?
C5 C6 H6 119.7 . . ?
C8 C7 P1 120.48(17) . . ?
C8 C7 C12 119.8(2) . . ?
C12 C7 P1 119.66(18) . . ?
C7 C8 H8 120.0 . . ?
C9 C8 C7 119.9(2) . . ?
C9 C8 H8 120.0 . . ?
C8 C9 H9 120.0 . . ?
C8 C9 C10 120.0(2) . . ?
C10 C9 H9 120.0 . . ?
C9 C10 H10 120.0 . . ?
C11 C10 C9 120.0(2) . . ?
C11 C10 H10 120.0 . . ?
C10 C11 H11 119.8 . . ?
C12 C11 C10 120.5(2) . . ?
C12 C11 H11 119.8 . . ?
C7 C12 H12 120.1 . . ?
C11 C12 C7 119.7(2) . . ?
C11 C12 H12 120.1 . . ?
C14 C13 P1 119.08(18) . . ?
C18 C13 P1 121.24(17) . . ?
C18 C13 C14 119.7(2) . . ?
C13 C14 H14 120.0 . . ?
C15 C14 C13 120.0(2) . . ?
C15 C14 H14 120.0 . . ?
C14 C15 H15 120.0 . . ?
C14 C15 C16 119.9(2) . . ?
C16 C15 H15 120.0 . . ?
C15 C16 H16 119.9 . . ?
C17 C16 C15 120.3(2) . . ?
C17 C16 H16 119.9 . . ?
C16 C17 H17 119.9 . . ?
C16 C17 C18 120.3(2) . . ?
C18 C17 H17 119.9 . . ?
C13 C18 H18 120.1 . . ?
C17 C18 C13 119.9(2) . . ?
C17 C18 H18 120.1 . . ?
O1 C19 N1 127.7(2) . . ?
O1 C19 C20 119.7(2) . . ?
N1 C19 C20 112.50(19) . . ?
N2 C20 S1 123.56(18) . . ?
N2 C20 C19 121.4(2) . . ?
C19 C20 S1 114.96(17) . . ?
N2 C21 H21A 109.7 . . ?
N2 C21 H21B 109.7 . . ?
N2 C21 C22 109.6(2) . . ?
H21A C21 H21B 108.2 . . ?
C22 C21 H21A 109.7 . . ?
C22 C21 H21B 109.7 . . ?
O2 C22 C21 111.8(2) . . ?
O2 C22 H22A 109.3 . . ?
O2 C22 H22B 109.3 . . ?
C21 C22 H22A 109.3 . . ?
C21 C22 H22B 109.3 . . ?
H22A C22 H22B 107.9 . . ?
O2 C23 H23A 109.0 . . ?
O2 C23 H23B 109.0 . . ?
O2 C23 C24 112.8(2) . . ?
H23A C23 H23B 107.8 . . ?
C24 C23 H23A 109.0 . . ?
C24 C23 H23B 109.0 . . ?
N2 C24 C23 109.4(2) . . ?
N2 C24 H24A 109.8 . . ?
N2 C24 H24B 109.8 . . ?
C23 C24 H24A 109.8 . . ?
C23 C24 H24B 109.8 . . ?
H24A C24 H24B 108.2 . . ?

loop_
_geom_bond_atom_site_label_1
_geom_bond_atom_site_label_2
_geom_bond_distance
_geom_bond_site_symmetry_2
_geom_bond_publ_flag
Pd1 Cl1 2.3123(6) . ?
Pd1 S1 2.2922(6) . ?
Pd1 S2 2.3526(6) . ?
Pd1 N1 2.0292(19) . ?
S1 C20 1.716(2) . ?
S2 P1 2.0160(8) . ?
P1 C2 1.794(2) . ?
P1 C7 1.804(2) . ?
P1 C13 1.800(2) . ?
O1 C19 1.232(3) . ?
O2 C22 1.422(3) . ?
O2 C23 1.413(3) . ?
N1 C1 1.422(3) . ?
N1 C19 1.346(3) . ?
N2 C20 1.301(3) . ?
N2 C21 1.482(3) . ?
N2 C24 1.477(3) . ?
C1 C2 1.407(3) . ?
C1 C6 1.392(3) . ?
C2 C3 1.396(3) . ?
C3 H3 0.9500 . ?
C3 C4 1.383(3) . ?
C4 H4 0.9500 . ?
C4 C5 1.387(4) . ?
C5 H5 0.9500 . ?
C5 C6 1.384(3) . ?
C6 H6 0.9500 . ?
C7 C8 1.399(3) . ?
C7 C12 1.401(3) . ?
C8 H8 0.9500 . ?
C8 C9 1.380(3) . ?
C9 H9 0.9500 . ?
C9 C10 1.395(4) . ?
C10 H10 0.9500 . ?
C10 C11 1.388(4) . ?
C11 H11 0.9500 . ?
C11 C12 1.378(3) . ?
C12 H12 0.9500 . ?
C13 C14 1.396(3) . ?
C13 C18 1.396(3) . ?
C14 H14 0.9500 . ?
C14 C15 1.386(4) . ?
C15 H15 0.9500 . ?
C15 C16 1.389(4) . ?
C16 H16 0.9500 . ?
C16 C17 1.382(4) . ?
C17 H17 0.9500 . ?
C17 C18 1.384(3) . ?
C18 H18 0.9500 . ?
C19 C20 1.523(3) . ?
C21 H21A 0.9900 . ?
C21 H21B 0.9900 . ?
C21 C22 1.500(4) . ?
C22 H22A 0.9900 . ?
C22 H22B 0.9900 . ?
C23 H23A 0.9900 . ?
C23 H23B 0.9900 . ?
C23 C24 1.515(4) . ?
C24 H24A 0.9900 . ?
C24 H24B 0.9900 . ?

loop_
_geom_torsion_atom_site_label_1
_geom_torsion_atom_site_label_2
_geom_torsion_atom_site_label_3
_geom_torsion_atom_site_label_4
_geom_torsion
_geom_torsion_site_symmetry_1
_geom_torsion_site_symmetry_2
_geom_torsion_site_symmetry_3
_geom_torsion_site_symmetry_4
_geom_torsion_publ_flag
Pd1 S1 C20 N2 140.8(2) . . . . ?
Pd1 S1 C20 C19 -42.54(16) . . . . ?
Pd1 N1 C1 C2 63.0(2) . . . . ?
Pd1 N1 C1 C6 -115.9(2) . . . . ?
Pd1 N1 C19 O1 167.4(2) . . . . ?
Pd1 N1 C19 C20 -10.0(2) . . . . ?
S2 P1 C2 C1 -63.07(18) . . . . ?
S2 P1 C2 C3 111.85(18) . . . . ?
S2 P1 C7 C8 143.43(17) . . . . ?
S2 P1 C7 C12 -38.9(2) . . . . ?
S2 P1 C13 C14 -45.3(2) . . . . ?
S2 P1 C13 C18 135.88(17) . . . . ?
P1 C2 C3 C4 -175.13(19) . . . . ?
P1 C7 C8 C9 177.76(19) . . . . ?
P1 C7 C12 C11 -177.14(19) . . . . ?
P1 C13 C14 C15 -179.27(19) . . . . ?
P1 C13 C18 C17 -179.59(18) . . . . ?
O1 C19 C20 S1 -137.9(2) . . . . ?
O1 C19 C20 N2 38.9(3) . . . . ?
O2 C23 C24 N2 54.8(3) . . . . ?
N1 C1 C2 P1 -3.0(3) . . . . ?
N1 C1 C2 C3 -178.0(2) . . . . ?
N1 C1 C6 C5 177.5(2) . . . . ?
N1 C19 C20 S1 39.7(2) . . . . ?
N1 C19 C20 N2 -143.5(2) . . . . ?
N2 C21 C22 O2 -57.1(3) . . . . ?
C1 N1 C19 O1 3.2(4) . . . . ?
C1 N1 C19 C20 -174.18(18) . . . . ?
C1 C2 C3 C4 -0.3(3) . . . . ?
C2 P1 C7 C8 -97.9(2) . . . . ?
C2 P1 C7 C12 79.8(2) . . . . ?
C2 P1 C13 C14 -166.91(18) . . . . ?
C2 P1 C13 C18 14.2(2) . . . . ?
C2 C1 C6 C5 -1.3(3) . . . . ?
C2 C3 C4 C5 0.2(4) . . . . ?
C3 C4 C5 C6 -0.6(4) . . . . ?
C4 C5 C6 C1 1.2(4) . . . . ?
C6 C1 C2 P1 175.85(17) . . . . ?
C6 C1 C2 C3 0.9(3) . . . . ?
C7 P1 C2 C1 177.54(17) . . . . ?
C7 P1 C2 C3 -7.5(2) . . . . ?
C7 P1 C13 C14 76.9(2) . . . . ?
C7 P1 C13 C18 -102.0(2) . . . . ?
C7 C8 C9 C10 -0.9(4) . . . . ?
C8 C7 C12 C11 0.6(4) . . . . ?
C8 C9 C10 C11 1.1(4) . . . . ?
C9 C10 C11 C12 -0.5(4) . . . . ?
C10 C11 C12 C7 -0.4(4) . . . . ?
C12 C7 C8 C9 0.1(4) . . . . ?
C13 P1 C2 C1 61.9(2) . . . . ?
C13 P1 C2 C3 -123.19(19) . . . . ?
C13 P1 C7 C8 18.6(2) . . . . ?
C13 P1 C7 C12 -163.72(19) . . . . ?
C13 C14 C15 C16 -1.2(4) . . . . ?
C14 C13 C18 C17 1.5(3) . . . . ?
C14 C15 C16 C17 1.6(4) . . . . ?
C15 C16 C17 C18 -0.4(4) . . . . ?
C16 C17 C18 C13 -1.2(4) . . . . ?
C18 C13 C14 C15 -0.4(4) . . . . ?
C19 N1 C1 C2 -133.5(2) . . . . ?
C19 N1 C1 C6 47.7(3) . . . . ?
C20 N2 C21 C22 -132.4(3) . . . . ?
C20 N2 C24 C23 133.8(2) . . . . ?
C21 N2 C20 S1 -170.01(19) . . . . ?
C21 N2 C20 C19 13.6(4) . . . . ?
C21 N2 C24 C23 -52.7(3) . . . . ?
C22 O2 C23 C24 -58.2(3) . . . . ?
C23 O2 C22 C21 59.2(3) . . . . ?
C24 N2 C20 S1 2.5(3) . . . . ?
C24 N2 C20 C19 -173.9(2) . . . . ?
C24 N2 C21 C22 54.3(3) . . . . ?
